data_4326422
loop_
_publ_author_name
'Christopher J. Snyder'
'Mary Jane Heeg'
'Charles H. Winter'

_publ_contact_author 'Prof. Charles H. Winter'
_publ_contact_author_address
; Department of Chemistry
     Wayne State University
 Detroit, Michigan 48202
 USA
;
_publ_contact_author_email chw@chem.wayne.edu
_publ_section_title
;
 Poly(pyrazolyl)aluminate Complexes Containing Aluminum-Hydrogen Bonds
;
_journal_name_full 'Inorganic Chemistry'
_journal_page_first 9210
_journal_page_last 9212
_journal_paper_doi 10.1021/ic201541c
_journal_volume 50
_journal_year 2011
_chemical_formula_sum 'C80 H84 Al Li N8 O5'
_chemical_formula_weight 1271.47
_chemical_name_systematic
; 
 ? 
;
_space_group_IT_number 82
_symmetry_cell_setting tetragonal
_symmetry_space_group_name_Hall 'I -4'
_symmetry_space_group_name_H-M 'I -4'
_atom_sites_solution_hydrogens geom
_atom_sites_solution_primary direct
_atom_sites_solution_secondary difmap
_audit_creation_method SHELXL-97
_cell_angle_alpha 90.00
_cell_angle_beta 90.00
_cell_angle_gamma 90.00
_cell_formula_units_Z 2
_cell_length_a 15.5326(7)
_cell_length_b 15.5326(7)
_cell_length_c 13.9967(10)
_cell_measurement_reflns_used 7817
_cell_measurement_temperature 100(2)
_cell_measurement_theta_max 23.8
_cell_measurement_theta_min 2.6
_cell_volume 3376.9(3)
_computing_cell_refinement 'Bruker APEX2'
_computing_data_collection 'Bruker APEX2'
_computing_data_reduction 'Bruker APEX2'
_computing_molecular_graphics SHELXTL-Plus
_computing_publication_material SHELXL-97
_computing_structure_refinement 'SHELXL-97 (Sheldrick, 1997)'
_computing_structure_solution 'SHELXS-97 (Sheldrick, 1990)'
_diffrn_ambient_temperature 100(2)
_diffrn_measured_fraction_theta_full 0.990
_diffrn_measured_fraction_theta_max 0.990
_diffrn_measurement_method 'Bruker APEX2'
_diffrn_radiation_monochromator graphite
_diffrn_radiation_source 'fine-focus sealed tube'
_diffrn_radiation_type MoK\a
_diffrn_radiation_wavelength 0.71073
_diffrn_reflns_av_R_equivalents 0.0692
_diffrn_reflns_av_sigmaI/netI 0.0504
_diffrn_reflns_limit_h_max 20
_diffrn_reflns_limit_h_min -20
_diffrn_reflns_limit_k_max 20
_diffrn_reflns_limit_k_min 0
_diffrn_reflns_limit_l_max 18
_diffrn_reflns_limit_l_min 0
_diffrn_reflns_number 29852
_diffrn_reflns_theta_full 28.28
_diffrn_reflns_theta_max 28.28
_diffrn_reflns_theta_min 1.85
_exptl_absorpt_coefficient_mu 0.090
_exptl_absorpt_correction_T_max 0.9910
_exptl_absorpt_correction_T_min 0.9640
_exptl_absorpt_correction_type multi-scan
_exptl_absorpt_process_details 'SADABS, Sheldrick, 1997'
_exptl_crystal_colour colorless
_exptl_crystal_density_diffrn 1.250
_exptl_crystal_description rod
_exptl_crystal_F_000 1352
_exptl_crystal_size_max 0.41
_exptl_crystal_size_mid 0.15
_exptl_crystal_size_min 0.10
_platon_squeeze_details
;
;
_refine_diff_density_max 0.263
_refine_diff_density_min -0.265
_refine_diff_density_rms 0.040
_refine_ls_abs_structure_details 'Flack H D (1983), Acta Cryst. A39, 876-881'
_refine_ls_abs_structure_Flack 0.0(2)
_refine_ls_extinction_method none
_refine_ls_goodness_of_fit_ref 1.032
_refine_ls_hydrogen_treatment constr
_refine_ls_matrix_type full
_refine_ls_number_parameters 202
_refine_ls_number_reflns 4139
_refine_ls_number_restraints 0
_refine_ls_restrained_S_all 1.032
_refine_ls_R_factor_all 0.0619
_refine_ls_R_factor_gt 0.0465
_refine_ls_shift/su_max 0.000
_refine_ls_shift/su_mean 0.000
_refine_ls_structure_factor_coef Fsqd
_refine_ls_weighting_details 'calc w=1/[\s^2^(Fo^2^)+(0.0539P)^2^+1.3911P] where P=(Fo^2^+2Fc^2^)/3'
_refine_ls_weighting_scheme calc
_refine_ls_wR_factor_gt 0.1049
_refine_ls_wR_factor_ref 0.1112
_reflns_number_gt 3414
_reflns_number_total 4139
_reflns_threshold_expression >2sigma(I)
_cod_data_source_file ic201541c_si_002_4.cif
_cod_data_source_block adyn
_cod_database_code 4326422

loop_
_symmetry_equiv_pos_as_xyz
'x, y, z'
'y, -x, -z'
'-y, x, -z'
'-x, -y, z'
'x+1/2, y+1/2, z+1/2'
'y+1/2, -x+1/2, -z+1/2'
'-y+1/2, x+1/2, -z+1/2'
'-x+1/2, -y+1/2, z+1/2'

loop_
_atom_site_label
_atom_site_type_symbol
_atom_site_fract_x
_atom_site_fract_y
_atom_site_fract_z
_atom_site_U_iso_or_equiv
_atom_site_adp_type
_atom_site_occupancy
_atom_site_symmetry_multiplicity
_atom_site_calc_flag
_atom_site_refinement_flags
_atom_site_disorder_assembly
_atom_site_disorder_group
O1 O 0.46434(12) 0.09380(10) 0.82593(11) 0.0460(4) Uani 1 1 d . . .
C16 C 0.43591(16) 0.09670(16) 0.92331(14) 0.0396(5) Uani 1 1 d . B .
H16A H 0.4856 0.0986 0.9675 0.047 Uiso 1 1 calc R . .
H16B H 0.4004 0.0457 0.9388 0.047 Uiso 1 1 calc R . .
C17 C 0.38305(17) 0.17857(18) 0.93061(18) 0.0493(6) Uani 1 1 d . . .
H17A H 0.3211 0.1667 0.9202 0.059 Uiso 1 1 calc R B .
H17B H 0.3906 0.2062 0.9938 0.059 Uiso 1 1 calc R . .
C18 C 0.4191(2) 0.23424(18) 0.8518(2) 0.0657(8) Uani 1 1 d . B .
H18A H 0.3720 0.2598 0.8136 0.079 Uiso 1 1 calc R A 1
H18B H 0.4545 0.2814 0.8788 0.079 Uiso 1 1 calc R A 1
C19 C 0.4700(5) 0.1798(5) 0.7949(6) 0.081(2) Uiso 0.50 1 d P B 1
H19A H 0.5307 0.1990 0.7977 0.097 Uiso 0.50 1 calc PR B 1
H19B H 0.4506 0.1837 0.7276 0.097 Uiso 0.50 1 calc PR B 1
C19' C 0.4304(3) 0.1704(2) 0.7725(2) 0.0207(7) Uiso 0.50 1 d P B 2
H19C H 0.4722 0.1911 0.7243 0.025 Uiso 0.50 1 calc PR B 2
H19D H 0.3749 0.1574 0.7407 0.025 Uiso 0.50 1 calc PR B 2
Li1 Li 0.5000 0.0000 0.7500 0.0314(14) Uani 1 4 d S . .
Al1 Al 0.5000 0.0000 0.2500 0.0189(2) Uani 1 4 d S . .
N1 N 0.58562(10) -0.04084(10) 0.33224(11) 0.0217(3) Uani 1 1 d . . .
N2 N 0.54951(10) -0.10800(10) 0.38229(10) 0.0222(3) Uani 1 1 d . . .
C1 C 0.67199(12) -0.03673(12) 0.35088(13) 0.0232(4) Uani 1 1 d . . .
C2 C 0.69141(12) -0.10231(12) 0.41376(12) 0.0237(4) Uani 1 1 d . . .
H2 H 0.7463 -0.1158 0.4397 0.028 Uiso 1 1 calc R . .
C3 C 0.61339(12) -0.14503(12) 0.43146(13) 0.0219(4) Uani 1 1 d . . .
C4 C 0.72971(12) 0.02862(12) 0.31179(12) 0.0230(4) Uani 1 1 d . . .
C5 C 0.81394(13) 0.00640(13) 0.28922(14) 0.0299(4) Uani 1 1 d . . .
H5 H 0.8322 -0.0515 0.2969 0.036 Uiso 1 1 calc R . .
C6 C 0.87147(14) 0.06698(14) 0.25578(18) 0.0393(5) Uani 1 1 d . . .
H6 H 0.9288 0.0505 0.2408 0.047 Uiso 1 1 calc R . .
C7 C 0.84610(14) 0.15098(14) 0.24416(16) 0.0361(5) Uani 1 1 d . . .
H7 H 0.8859 0.1928 0.2216 0.043 Uiso 1 1 calc R . .
C8 C 0.76272(14) 0.17444(13) 0.26532(15) 0.0316(4) Uani 1 1 d . . .
H8 H 0.7446 0.2322 0.2556 0.038 Uiso 1 1 calc R . .
C9 C 0.70505(13) 0.11389(12) 0.30083(13) 0.0263(4) Uani 1 1 d . . .
H9 H 0.6483 0.1311 0.3177 0.032 Uiso 1 1 calc R . .
C10 C 0.59705(12) -0.22017(12) 0.49285(12) 0.0230(4) Uani 1 1 d . . .
C11 C 0.66190(13) -0.25437(13) 0.54989(14) 0.0267(4) Uani 1 1 d . . .
H11 H 0.7174 -0.2286 0.5495 0.032 Uiso 1 1 calc R . .
C12 C 0.64679(13) -0.32564(13) 0.60741(14) 0.0288(4) Uani 1 1 d . . .
H12 H 0.6918 -0.3487 0.6456 0.035 Uiso 1 1 calc R . .
C13 C 0.56563(14) -0.36294(13) 0.60872(15) 0.0309(4) Uani 1 1 d . . .
H13 H 0.5548 -0.4115 0.6483 0.037 Uiso 1 1 calc R . .
C14 C 0.50083(13) -0.32968(13) 0.55281(14) 0.0298(4) Uani 1 1 d . . .
H14 H 0.4453 -0.3552 0.5538 0.036 Uiso 1 1 calc R . .
C15 C 0.51652(13) -0.25888(13) 0.49497(14) 0.0280(4) Uani 1 1 d . . .
H15 H 0.4715 -0.2366 0.4563 0.034 Uiso 1 1 calc R . .

loop_
_atom_site_aniso_label
_atom_site_aniso_U_11
_atom_site_aniso_U_22
_atom_site_aniso_U_33
_atom_site_aniso_U_23
_atom_site_aniso_U_13
_atom_site_aniso_U_12
O1 0.0785(13) 0.0266(8) 0.0329(8) 0.0017(6) 0.0184(8) 0.0036(8)
C16 0.0422(13) 0.0548(14) 0.0218(9) -0.0027(9) -0.0020(8) 0.0075(11)
C17 0.0471(15) 0.0664(17) 0.0344(12) -0.0053(11) 0.0005(10) 0.0166(13)
C18 0.090(2) 0.0495(17) 0.0574(16) 0.0001(13) 0.0124(16) 0.0260(16)
Li1 0.037(2) 0.037(2) 0.021(3) 0.000 0.000 0.000
Al1 0.0196(3) 0.0196(3) 0.0174(5) 0.000 0.000 0.000
N1 0.0201(8) 0.0251(8) 0.0198(7) 0.0004(6) 0.0004(6) 0.0015(6)
N2 0.0232(8) 0.0233(8) 0.0201(7) 0.0024(6) 0.0001(6) 0.0021(6)
C1 0.0218(9) 0.0273(10) 0.0205(8) -0.0025(7) 0.0012(7) 0.0022(8)
C2 0.0226(10) 0.0265(10) 0.0220(8) 0.0003(7) -0.0017(7) 0.0021(8)
C3 0.0215(9) 0.0258(10) 0.0184(8) -0.0012(7) 0.0009(7) 0.0011(7)
C4 0.0248(10) 0.0268(10) 0.0175(8) -0.0020(7) -0.0003(7) -0.0005(7)
C5 0.0297(11) 0.0262(11) 0.0339(10) -0.0018(8) 0.0068(8) 0.0013(8)
C6 0.0293(11) 0.0408(12) 0.0477(12) -0.0066(10) 0.0154(10) -0.0058(9)
C7 0.0383(12) 0.0322(11) 0.0379(11) -0.0059(10) 0.0115(9) -0.0102(9)
C8 0.0393(12) 0.0260(10) 0.0294(10) -0.0032(8) 0.0001(8) -0.0056(9)
C9 0.0265(10) 0.0266(10) 0.0257(9) -0.0032(7) -0.0019(7) -0.0025(8)
C10 0.0265(10) 0.0228(9) 0.0198(8) -0.0011(7) 0.0017(7) 0.0012(8)
C11 0.0250(10) 0.0306(11) 0.0244(9) -0.0001(8) 0.0006(7) 0.0012(8)
C12 0.0303(11) 0.0287(11) 0.0273(9) 0.0047(8) -0.0022(8) 0.0037(8)
C13 0.0374(12) 0.0279(11) 0.0274(9) 0.0026(8) 0.0055(8) -0.0015(9)
C14 0.0280(11) 0.0337(11) 0.0278(9) 0.0010(8) -0.0005(8) -0.0049(9)
C15 0.0275(10) 0.0331(11) 0.0235(9) 0.0015(8) -0.0008(8) -0.0002(9)

loop_
_atom_type_symbol
_atom_type_description
_atom_type_scat_dispersion_real
_atom_type_scat_dispersion_imag
_atom_type_scat_source
C C 0.0033 0.0016 'International Tables Vol C Tables 4.2.6.8 and 6.1.1.4'
H H 0.0000 0.0000 'International Tables Vol C Tables 4.2.6.8 and 6.1.1.4'
N N 0.0061 0.0033 'International Tables Vol C Tables 4.2.6.8 and 6.1.1.4'
O O 0.0106 0.0060 'International Tables Vol C Tables 4.2.6.8 and 6.1.1.4'
Li Li -0.0003 0.0001 'International Tables Vol C Tables 4.2.6.8 and 6.1.1.4'
Al Al 0.0645 0.0514 'International Tables Vol C Tables 4.2.6.8 and 6.1.1.4'

loop_
_geom_angle_atom_site_label_1
_geom_angle_atom_site_label_2
_geom_angle_atom_site_label_3
_geom_angle
_geom_angle_site_symmetry_1
_geom_angle_site_symmetry_3
C19 O1 C16 106.4(4) . .
C19 O1 C19' 27.8(3) . .
C16 O1 C19' 109.92(19) . .
C19 O1 Li1 122.7(3) . .
C16 O1 Li1 130.57(14) . .
C19' O1 Li1 115.76(16) . .
O1 C16 C17 104.89(18) . .
C18 C17 C16 103.3(2) . .
C19 C18 C19' 27.9(3) . .
C19 C18 C17 106.2(4) . .
C19' C18 C17 101.9(2) . .
C18 C19 O1 111.2(6) . .
C18 C19' O1 101.3(2) . .
O1 Li1 O1 108.50(5) 6_556 .
O1 Li1 O1 111.43(9) 6_556 7_546
O1 Li1 O1 108.50(5) . 7_546
O1 Li1 O1 108.50(5) 6_556 4_655
O1 Li1 O1 111.43(9) . 4_655
O1 Li1 O1 108.50(5) 7_546 4_655
N1 Al1 N1 112.27(5) 7_545 .
N1 Al1 N1 104.01(9) 7_545 6
N1 Al1 N1 112.27(5) . 6
N1 Al1 N1 112.27(5) 7_545 4_655
N1 Al1 N1 104.01(9) . 4_655
N1 Al1 N1 112.27(5) 6 4_655
C1 N1 N2 109.75(14) . .
C1 N1 Al1 143.03(13) . .
N2 N1 Al1 106.30(11) . .
C3 N2 N1 106.60(14) . .
N1 C1 C2 107.55(16) . .
N1 C1 C4 124.25(16) . .
C2 C1 C4 128.17(17) . .
C1 C2 C3 105.84(16) . .
N2 C3 C2 110.26(16) . .
N2 C3 C10 120.91(16) . .
C2 C3 C10 128.82(17) . .
C9 C4 C5 118.16(17) . .
C9 C4 C1 122.38(17) . .
C5 C4 C1 119.37(17) . .
C6 C5 C4 121.18(19) . .
C7 C6 C5 120.17(19) . .
C6 C7 C8 119.7(2) . .
C7 C8 C9 120.24(19) . .
C4 C9 C8 120.49(18) . .
C15 C10 C11 118.35(17) . .
C15 C10 C3 120.76(17) . .
C11 C10 C3 120.88(17) . .
C12 C11 C10 120.99(18) . .
C13 C12 C11 119.61(19) . .
C14 C13 C12 120.03(18) . .
C13 C14 C15 120.08(19) . .
C14 C15 C10 120.95(19) . .

loop_
_geom_bond_atom_site_label_1
_geom_bond_atom_site_label_2
_geom_bond_distance
_geom_bond_site_symmetry_2
O1 C19 1.408(8) .
O1 C16 1.434(2) .
O1 C19' 1.501(4) .
O1 Li1 1.8866(15) .
C16 C17 1.517(4) .
C17 C18 1.509(4) .
C18 C19 1.405(8) .
C18 C19' 1.499(5) .
Li1 O1 1.8866(15) 6_556
Li1 O1 1.8866(15) 7_546
Li1 O1 1.8866(15) 4_655
Al1 N1 1.8697(15) 7_545
Al1 N1 1.8697(15) .
Al1 N1 1.8697(15) 6
Al1 N1 1.8697(15) 4_655
N1 C1 1.368(2) .
N1 N2 1.376(2) .
N2 C3 1.338(2) .
C1 C2 1.380(3) .
C1 C4 1.461(3) .
C2 C3 1.404(3) .
C3 C10 1.471(3) .
C4 C9 1.387(3) .
C4 C5 1.389(3) .
C5 C6 1.380(3) .
C6 C7 1.373(3) .
C7 C8 1.378(3) .
C8 C9 1.391(3) .
C10 C15 1.388(3) .
C10 C11 1.391(3) .
C11 C12 1.389(3) .
C12 C13 1.388(3) .
C13 C14 1.376(3) .
C14 C15 1.387(3) .

loop_
_geom_torsion_atom_site_label_1
_geom_torsion_atom_site_label_2
_geom_torsion_atom_site_label_3
_geom_torsion_atom_site_label_4
_geom_torsion
_geom_torsion_site_symmetry_1
_geom_torsion_site_symmetry_4
C19 O1 C16 C17 28.6(4) . .
C19' O1 C16 C17 -0.5(3) . .
Li1 O1 C16 C17 -157.25(18) . .
O1 C16 C17 C18 -25.3(3) . .
C16 C17 C18 C19 13.0(5) . .
C16 C17 C18 C19' 41.4(3) . .
C19' C18 C19 O1 -80.4(8) . .
C17 C18 C19 O1 4.4(7) . .
C16 O1 C19 C18 -21.2(7) . .
C19' O1 C19 C18 80.4(8) . .
Li1 O1 C19 C18 164.0(4) . .
C19 C18 C19' O1 61.5(8) . .
C17 C18 C19' O1 -40.7(3) . .
C19 O1 C19' C18 -61.5(8) . .
C16 O1 C19' C18 26.1(3) . .
Li1 O1 C19' C18 -173.4(2) . .
C19 O1 Li1 O1 32.6(4) . 6_556
C16 O1 Li1 O1 -140.76(19) . 6_556
C19' O1 Li1 O1 63.6(2) . 6_556
C19 O1 Li1 O1 -88.6(4) . 7_546
C16 O1 Li1 O1 98.02(16) . 7_546
C19' O1 Li1 O1 -57.6(2) . 7_546
C19 O1 Li1 O1 152.0(4) . 4_655
C16 O1 Li1 O1 -21.37(17) . 4_655
C19' O1 Li1 O1 -177.0(2) . 4_655
N1 Al1 N1 C1 -7.8(2) 7_545 .
N1 Al1 N1 C1 108.9(2) 6 .
N1 Al1 N1 C1 -129.5(2) 4_655 .
N1 Al1 N1 N2 -174.78(11) 7_545 .
N1 Al1 N1 N2 -58.02(8) 6 .
N1 Al1 N1 N2 63.60(9) 4_655 .
C1 N1 N2 C3 -0.02(18) . .
Al1 N1 N2 C3 171.68(11) . .
N2 N1 C1 C2 0.04(19) . .
Al1 N1 C1 C2 -166.63(16) . .
N2 N1 C1 C4 -178.06(16) . .
Al1 N1 C1 C4 15.3(3) . .
N1 C1 C2 C3 -0.1(2) . .
C4 C1 C2 C3 177.95(17) . .
N1 N2 C3 C2 -0.02(19) . .
N1 N2 C3 C10 -179.60(16) . .
C1 C2 C3 N2 0.0(2) . .
C1 C2 C3 C10 179.59(17) . .
N1 C1 C4 C9 38.2(3) . .
C2 C1 C4 C9 -139.5(2) . .
N1 C1 C4 C5 -145.30(18) . .
C2 C1 C4 C5 37.0(3) . .
C9 C4 C5 C6 -0.7(3) . .
C1 C4 C5 C6 -177.4(2) . .
C4 C5 C6 C7 0.0(4) . .
C5 C6 C7 C8 -0.5(3) . .
C6 C7 C8 C9 1.8(3) . .
C5 C4 C9 C8 2.0(3) . .
C1 C4 C9 C8 178.53(18) . .
C7 C8 C9 C4 -2.6(3) . .
N2 C3 C10 C15 5.5(3) . .
C2 C3 C10 C15 -174.03(18) . .
N2 C3 C10 C11 -174.76(17) . .
C2 C3 C10 C11 5.7(3) . .
C15 C10 C11 C12 0.2(3) . .
C3 C10 C11 C12 -179.56(18) . .
C10 C11 C12 C13 -0.6(3) . .
C11 C12 C13 C14 0.4(3) . .
C12 C13 C14 C15 0.0(3) . .
C13 C14 C15 C10 -0.4(3) . .
C11 C10 C15 C14 0.3(3) . .
C3 C10 C15 C14 -179.94(18) . .

loop_
_platon_squeeze_void_nr
_platon_squeeze_void_average_x
_platon_squeeze_void_average_y
_platon_squeeze_void_average_z
_platon_squeeze_void_volume
_platon_squeeze_void_count_electrons
1 0.500 0.500 0.000 127.1 41.0
2 0.000 0.000 0.500 127.1 40.9
